data_9016202
loop_
_publ_author_name
'Wierzbicka-Wieczorek M'
'Kolitsch, U.'
'Tillmanns, E.'

_publ_section_title
;
 Synthesis and structural study of five new trisilicates, BaREE2Si3O10
 (REE = Gd, Er, Yb, Sc) and SrY2Si3O10,
 including a review on the geometry of the Si3O10 unit
;
_journal_name_full 'European Journal of Mineralogy'
_journal_page_first 245
_journal_page_last 258
_journal_paper_doi 10.1127/0935-1221/2010/0022-1969
_journal_volume 22
_journal_year 2010
_chemical_compound_source Synthetic
_chemical_formula_sum 'Ba Gd2 O10 Si3'
_space_group_IT_number 11
_symmetry_space_group_name_Hall '-P 2yb'
_symmetry_space_group_name_H-M 'P 1 21/m 1'
_cell_angle_alpha 90
_cell_angle_beta 106.26
_cell_angle_gamma 90
_cell_length_a 5.435
_cell_length_b 12.241
_cell_length_c 6.932
_cell_formula_units_Z 2
_cell_volume 442.738
_database_code_amcsd 0017779
_exptl_crystal_density_diffrn 5.221
_cod_original_formula_sum 'Ba Gd2 Si3 O10'
_cod_database_code 9016202
_amcsd_formula_title BaGd2Si3O10

loop_
_space_group_symop_operation_xyz
x,y,z
x,1/2-y,z
-x,1/2+y,-z
-x,-y,-z

loop_
_atom_site_aniso_label
_atom_site_aniso_U_11
_atom_site_aniso_U_22
_atom_site_aniso_U_33
_atom_site_aniso_U_12
_atom_site_aniso_U_13
_atom_site_aniso_U_23
Ba 0.01082 0.01265 0.00833 0.00000 0.00353 0.00000
Gd 0.00864 0.00756 0.00498 -0.00145 0.00171 -0.00072
Si1 0.00530 0.00890 0.00410 0.00000 0.00150 0.00000
Si2 0.00720 0.00730 0.00460 0.00060 0.00180 0.00040
O1 0.00870 0.00690 0.01060 0.00000 0.00440 0.00000
O2 0.00400 0.00730 0.00750 0.00000 -0.00280 0.00000
O3 0.00860 0.01480 0.01120 -0.00290 0.00340 -0.00550
O4 0.01230 0.00970 0.01380 0.00310 0.00190 -0.00090
O5 0.01490 0.01480 0.00620 0.00420 0.00330 0.00150
O6 0.00990 0.01460 0.00720 -0.00370 0.00380 -0.00270

loop_
_atom_site_label
_atom_site_fract_x
_atom_site_fract_y
_atom_site_fract_z
_atom_site_U_iso_or_equiv
Ba 0.76309 0.25000 0.01950 0.01043
Gd 0.16111 0.09728 0.68786 0.00711
Si1 0.58570 0.25000 0.49058 0.00606
Si2 0.30424 0.06480 0.21522 0.00630
O1 0.38020 0.25000 0.61840 0.00840
O2 0.87780 0.25000 0.63410 0.00720
O3 0.55020 0.14270 0.34230 0.01140
O4 0.42350 -0.05280 0.18890 0.01230
O5 0.17150 0.12720 0.00830 0.01190
O6 0.09930 0.05570 0.34890 0.01030

loop_
_cod_related_entry_id
_cod_related_entry_database
_cod_related_entry_code
1 AMCSD 0017779
